data_1534215
loop_
_publ_author_name
'Barinova, A.V.'
'Rastsvetaeva, R.K.'
'Chukanov, N.V.'
'Pietraszko, A.'

_publ_section_title
;
 Refinement of the crystal structure of Zn-containing greifensteinite
;
_journal_name_full Kristallografiya
_journal_page_first 1037
_journal_page_last 1041
_journal_volume 49
_journal_year 2004
_chemical_formula_sum 'Al0.28 Be4 Ca2 Fe2.35 H16 Mg0.19 Mn1.14 O34 P6 Zn0.72'
_chemical_name_systematic
;
(Mn1.14 Fe2.35 Zn0.72 Al0.28 Mg0.19) Ca2 Be4 (P O4)6 (O H)4 (H2 O)6
;
_space_group_IT_number 15
_symmetry_space_group_name_Hall '-C 2yc'
_symmetry_space_group_name_H-M 'C 1 2/c 1'
_cell_angle_alpha 90
_cell_angle_beta 95.09
_cell_angle_gamma 90
_cell_formula_units_Z 2
_cell_length_a 15.941
_cell_length_b 11.877
_cell_length_c 6.625
_cell_volume 1249.373
_citation_journal_id_ASTM KRISAJ
_cod_data_source_file Barinova_KRISAJ_2004_581.cif
_cod_data_source_block H16Al0.28Be4Ca2Fe2.35Mg0.19Mn1.14O34P6Zn0.72
_cod_original_formula_sum 'H16 Al0.28 Be4 Ca2 Fe2.35 Mg0.19 Mn1.14 O34 P6 Zn0.72'
_cod_database_code 1534215

loop_
_symmetry_equiv_pos_as_xyz
x,y,z
-x,y,-z+1/2
-x,-y,-z
x,-y,z-1/2
x+1/2,y+1/2,z
-x+1/2,y+1/2,-z+1/2
-x+1/2,-y+1/2,-z
x+1/2,-y+1/2,z-1/2

loop_
_atom_site_label
_atom_site_type_symbol
_atom_site_fract_x
_atom_site_fract_y
_atom_site_fract_z
_atom_site_occupancy
_atom_site_U_iso_or_equiv
Mn1 Mn+2 0 0 0 0.34 0.0
O6 O-2 0.4338 0.1505 0.342 1 0.0
O1 O-2 0.3559 0.4973 0.498 1 0.0
Mn2 Mn+2 0.1713 0.1616 0.996 0.11 0.0
P1 P+5 0.188 0.1173 0.4779 1 0.0
O8 O-2 0.0928 0.4194 0.219 1 0.0
Ca1 Ca+2 0 0.2571 0.25 1 0.0
O4 O-2 0.3188 0.3136 0.328 1 0.0
Mg1 Mg+2 0.1713 0.1616 0.996 0.05 0.0
Be1 Be+2 0.333 0.178 0.299 1 0.0
Fe1 Fe+2 0.1713 0.1616 0.996 0.59 0.0
H1 H+1 0.082 0.488 0.179 1 0.0
P2 P+5 0 0.274 0.75 1 0.0
O2 O-2 0.2824 0.0999 0.45 1 0.0
Al1 Al+3 0.1713 0.1616 0.996 0.07 0.0
O9 O-2 0 0.041 0.25 1 0.0
H2 H+1 0.15 0.417 0.18 1 0.0
O5 O-2 0.4583 0.297 0.074 1 0.0
Zn1 Zn+2 0.1713 0.1616 0.996 0.18 0.0
O7 O-2 0.3 0.164 0.062 1 0.0
O3 O-2 0.1454 0.1823 0.299 1 0.0
